data_2105064
loop_
_publ_author_name
'Kusz, Joachim'
'Zubko, Maciej'
'Neder, Reinhard B.'
'G\"utlich, Phillipp'

_publ_section_title
;
 Structural phase transition to disorder low-temperature phase in
 [Fe(ptz)~6~](BF~4~)~2~ spin-crossover compounds
;
_journal_coeditor_code PC5004
_journal_issue 1
_journal_name_full 'Acta Crystallographica Section B'
_journal_page_first 40
_journal_page_last 56
_journal_paper_doi 10.1107/S0108768111053298
_journal_volume 68
_journal_year 2012
_chemical_formula_moiety 'C24 H48 Fe N24, 2(B F4)'
_chemical_formula_sum 'C24 H48 B2 F8 Fe N24'
_chemical_formula_weight 902.33
_chemical_name_systematic
;
 ?
;
_space_group_IT_number 148
_symmetry_cell_setting hexagonal
_symmetry_space_group_name_Hall '-R 3'
_symmetry_space_group_name_H-M 'R -3 :H'
_atom_sites_solution_hydrogens geom
_atom_sites_solution_primary direct
_atom_sites_solution_secondary difmap
_audit_creation_method SHELXL-97
_cell_angle_alpha 90.00
_cell_angle_beta 90.00
_cell_angle_gamma 120.00
_cell_formula_units_Z 3
_cell_length_a 10.7023(2)
_cell_length_b 10.7023(2)
_cell_length_c 32.0931(15)
_cell_measurement_temperature 84.0(10)
_cell_volume 3183.44(17)
_computing_cell_refinement
;
CrysAlis RED, Oxford Diffraction Ltd.,
Version 1.171.32.29
;
_computing_data_collection
;
CrysAlis CCD, Oxford Diffraction Ltd.,
Version 1.171.32.29
;
_computing_data_reduction
;
CrysAlis RED, Oxford Diffraction Ltd.,
Version 1.171.32.29
;
_computing_structure_refinement 'SHELXL-97 (Sheldrick, 2008)'
_computing_structure_solution 'SHELXS-97 (Sheldrick, 2008)'
_diffrn_ambient_temperature 84.0(10)
_diffrn_detector_area_resol_mean 16.0328
_diffrn_measured_fraction_theta_full 0.877
_diffrn_measured_fraction_theta_max 0.877
_diffrn_measurement_device_type
;
Oxford Diffraction Diffractometer with Sapphire3 detector
;
_diffrn_measurement_method '\w - scan'
_diffrn_radiation_monochromator graphite
_diffrn_radiation_source 'fine-focus sealed tube'
_diffrn_radiation_type MoK\a
_diffrn_radiation_wavelength 0.71073
_diffrn_reflns_av_R_equivalents 0.0111
_diffrn_reflns_av_sigmaI/netI 0.0062
_diffrn_reflns_limit_h_max 12
_diffrn_reflns_limit_h_min -12
_diffrn_reflns_limit_k_max 12
_diffrn_reflns_limit_k_min -12
_diffrn_reflns_limit_l_max 26
_diffrn_reflns_limit_l_min -28
_diffrn_reflns_number 6536
_diffrn_reflns_theta_full 24.98
_diffrn_reflns_theta_max 24.98
_diffrn_reflns_theta_min 3.36
_exptl_absorpt_coefficient_mu 0.442
_exptl_absorpt_correction_T_max 0.9407
_exptl_absorpt_correction_T_min 0.7742
_exptl_absorpt_correction_type multi-scan
_exptl_absorpt_process_details
;
CrysAlis RED, Oxford Diffraction Ltd.,
Version 1.171.32.29
Empirical absorption correction using spherical harmonics,
 implemented in SCALE3 ABSPACK scaling algorithm.
;
_exptl_crystal_colour violet
_exptl_crystal_density_diffrn 1.412
_exptl_crystal_density_method 'not measured'
_exptl_crystal_description plate
_exptl_crystal_F_000 1404
_exptl_crystal_size_max 0.61
_exptl_crystal_size_mid 0.53
_exptl_crystal_size_min 0.14
_refine_diff_density_max 0.245
_refine_diff_density_min -0.247
_refine_ls_extinction_method none
_refine_ls_goodness_of_fit_ref 0.965
_refine_ls_hydrogen_treatment mixed
_refine_ls_matrix_type full
_refine_ls_number_parameters 91
_refine_ls_number_reflns 1105
_refine_ls_number_restraints 0
_refine_ls_restrained_S_all 0.965
_refine_ls_R_factor_all 0.0254
_refine_ls_R_factor_gt 0.0253
_refine_ls_shift/su_max 0.000
_refine_ls_shift/su_mean 0.000
_refine_ls_structure_factor_coef Fsqd
_refine_ls_weighting_details 'calc w=1/[\s^2^(Fo^2^)+(0.0368P)^2^+7.1948P] where P=(Fo^2^+2Fc^2^)/3'
_refine_ls_weighting_scheme calc
_refine_ls_wR_factor_gt 0.0664
_refine_ls_wR_factor_ref 0.0665
_reflns_number_gt 1099
_reflns_number_total 1105
_reflns_threshold_expression >2sigma(I)
_cod_data_source_file pc5004.cif
_cod_data_source_block PTZ_LS-ord_R-3
_cod_original_sg_symbol_H-M 'R -3'
_cod_database_code 2105064

loop_
_symmetry_equiv_pos_as_xyz
'x, y, z'
'-y, x-y, z'
'-x+y, -x, z'
'x+2/3, y+1/3, z+1/3'
'-y+2/3, x-y+1/3, z+1/3'
'-x+y+2/3, -x+1/3, z+1/3'
'x+1/3, y+2/3, z+2/3'
'-y+1/3, x-y+2/3, z+2/3'
'-x+y+1/3, -x+2/3, z+2/3'
'-x, -y, -z'
'y, -x+y, -z'
'x-y, x, -z'
'-x+2/3, -y+1/3, -z+1/3'
'y+2/3, -x+y+1/3, -z+1/3'
'x-y+2/3, x+1/3, -z+1/3'
'-x+1/3, -y+2/3, -z+2/3'
'y+1/3, -x+y+2/3, -z+2/3'
'x-y+1/3, x+2/3, -z+2/3'

loop_
_atom_site_type_symbol
_atom_site_label
_atom_site_fract_x
_atom_site_fract_y
_atom_site_fract_z
_atom_site_U_iso_or_equiv
_atom_site_adp_type
_atom_site_calc_flag
_atom_site_refinement_flags
_atom_site_occupancy
_atom_site_symmetry_multiplicity
Fe Fe1 0.0000 1.0000 0.0000 0.00906(16) Uani d S 1 6
N N1 0.04844(11) 0.87760(12) 0.03551(4) 0.0115(3) Uani d . 1 1
N N2 0.16484(12) 0.93107(12) 0.06167(4) 0.0161(3) Uani d . 1 1
N N3 0.16950(12) 0.82575(12) 0.08001(4) 0.0173(3) Uani d . 1 1
N N4 0.05541(12) 0.70258(12) 0.06607(4) 0.0126(3) Uani d . 1 1
C C1 -0.01721(14) 0.73544(14) 0.03917(5) 0.0119(3) Uani d . 1 1
H H1 -0.1023 0.6683 0.0249 0.014 Uiso calc R 1 1
C C2 0.03365(16) 0.56000(15) 0.07827(5) 0.0167(4) Uani d . 1 1
H H2A 0.1172 0.5516 0.0688 0.020 Uiso calc R 1 1
H H2B -0.0537 0.4836 0.0643 0.020 Uiso calc R 1 1
C C3 0.01692(17) 0.53692(16) 0.12481(5) 0.0202(4) Uani d . 1 1
H H3A 0.0028 0.4403 0.1313 0.024 Uiso calc R 1 1
H H3B 0.1071 0.6095 0.1386 0.024 Uiso calc R 1 1
C C4 -0.10880(18) 0.54811(18) 0.14268(6) 0.0272(4) Uani d . 1 1
H H4A -0.0908 0.6467 0.1390 0.041 Uiso calc R 1 1
H H4B -0.1188 0.5245 0.1724 0.041 Uiso calc R 1 1
H H4C -0.1978 0.4804 0.1281 0.041 Uiso calc R 1 1
B B1 0.6667 0.3333 0.01567(11) 0.0154(7) Uani d S 1 3
F F1 0.6667 0.3333 0.05870(6) 0.0344(5) Uani d S 1 3
F F2 0.76145(10) 0.29031(11) 0.00127(3) 0.0317(3) Uani d . 1 1

loop_
_atom_site_aniso_label
_atom_site_aniso_U_11
_atom_site_aniso_U_22
_atom_site_aniso_U_33
_atom_site_aniso_U_12
_atom_site_aniso_U_13
_atom_site_aniso_U_23
Fe1 0.00754(17) 0.00754(17) 0.0121(4) 0.00377(9) 0.000 0.000
N1 0.0094(5) 0.0125(5) 0.0127(8) 0.0054(4) 0.0006(4) -0.0006(4)
N2 0.0132(6) 0.0151(6) 0.0195(9) 0.0066(5) -0.0033(5) 0.0006(5)
N3 0.0151(6) 0.0150(6) 0.0209(10) 0.0070(5) -0.0040(5) 0.0004(5)
N4 0.0126(6) 0.0119(6) 0.0143(9) 0.0069(5) 0.0004(5) 0.0005(5)
C1 0.0119(6) 0.0125(6) 0.0118(10) 0.0064(5) 0.0005(5) -0.0006(5)
C2 0.0218(7) 0.0133(7) 0.0196(12) 0.0121(6) -0.0001(6) 0.0019(6)
C3 0.0268(8) 0.0175(7) 0.0180(12) 0.0124(6) -0.0026(6) 0.0026(6)
C4 0.0332(9) 0.0269(8) 0.0198(12) 0.0138(7) 0.0074(7) 0.0022(7)
B1 0.0140(8) 0.0140(8) 0.018(2) 0.0070(4) 0.000 0.000
F1 0.0429(7) 0.0429(7) 0.0175(15) 0.0215(3) 0.000 0.000
F2 0.0315(5) 0.0379(6) 0.0386(8) 0.0270(5) 0.0133(4) 0.0100(4)

loop_
_atom_type_symbol
_atom_type_description
_atom_type_scat_dispersion_real
_atom_type_scat_dispersion_imag
_atom_type_scat_source
C C 0.0033 0.0016 'International Tables Vol C Tables 4.2.6.8 and 6.1.1.4'
H H 0.0000 0.0000 'International Tables Vol C Tables 4.2.6.8 and 6.1.1.4'
B B 0.0013 0.0007 'International Tables Vol C Tables 4.2.6.8 and 6.1.1.4'
N N 0.0061 0.0033 'International Tables Vol C Tables 4.2.6.8 and 6.1.1.4'
F F 0.0171 0.0103 'International Tables Vol C Tables 4.2.6.8 and 6.1.1.4'
Fe Fe 0.3463 0.8444 'International Tables Vol C Tables 4.2.6.8 and 6.1.1.4'

loop_
_geom_angle_atom_site_label_1
_geom_angle_atom_site_label_2
_geom_angle_atom_site_label_3
_geom_angle_site_symmetry_1
_geom_angle_site_symmetry_3
_geom_angle
N1 Fe1 N1 11_455 12_665 90.48(5)
N1 Fe1 N1 11_455 2_675 180.00(6)
N1 Fe1 N1 12_665 2_675 89.52(5)
N1 Fe1 N1 11_455 10_575 90.48(5)
N1 Fe1 N1 12_665 10_575 90.48(5)
N1 Fe1 N1 2_675 10_575 89.52(5)
N1 Fe1 N1 11_455 . 89.52(5)
N1 Fe1 N1 12_665 . 89.52(5)
N1 Fe1 N1 2_675 . 90.48(5)
N1 Fe1 N1 10_575 . 180.00(6)
N1 Fe1 N1 11_455 3_465 89.52(5)
N1 Fe1 N1 12_665 3_465 180.00(6)
N1 Fe1 N1 2_675 3_465 90.48(5)
N1 Fe1 N1 10_575 3_465 89.52(5)
N1 Fe1 N1 . 3_465 90.48(5)
C1 N1 N2 . . 105.98(11)
C1 N1 Fe1 . . 130.07(10)
N2 N1 Fe1 . . 123.94(9)
N3 N2 N1 . . 109.77(11)
N2 N3 N4 . . 106.86(11)
C1 N4 N3 . . 108.78(11)
C1 N4 C2 . . 129.67(12)
N3 N4 C2 . . 121.33(12)
N4 C1 N1 . . 108.60(12)
N4 C1 H1 . . 125.7
N1 C1 H1 . . 125.7
N4 C2 C3 . . 112.08(12)
N4 C2 H2A . . 109.2
C3 C2 H2A . . 109.2
N4 C2 H2B . . 109.2
C3 C2 H2B . . 109.2
H2A C2 H2B . . 107.9
C4 C3 C2 . . 113.40(13)
C4 C3 H3A . . 108.9
C2 C3 H3A . . 108.9
C4 C3 H3B . . 108.9
C2 C3 H3B . . 108.9
H3A C3 H3B . . 107.7
C3 C4 H4A . . 109.5
C3 C4 H4B . . 109.5
H4A C4 H4B . . 109.5
C3 C4 H4C . . 109.5
H4A C4 H4C . . 109.5
H4B C4 H4C . . 109.5
F1 B1 F2 . . 109.47(14)
F1 B1 F2 . 3_665 109.47(14)
F2 B1 F2 . 3_665 109.47(14)
F1 B1 F2 . 2_655 109.47(14)
F2 B1 F2 . 2_655 109.47(14)
F2 B1 F2 3_665 2_655 109.47(14)

loop_
_geom_bond_atom_site_label_1
_geom_bond_atom_site_label_2
_geom_bond_site_symmetry_2
_geom_bond_distance
Fe1 N1 11_455 1.9907(12)
Fe1 N1 12_665 1.9907(12)
Fe1 N1 2_675 1.9907(12)
Fe1 N1 10_575 1.9907(12)
Fe1 N1 . 1.9907(12)
Fe1 N1 3_465 1.9907(12)
N1 C1 . 1.3241(18)
N1 N2 . 1.3679(17)
N2 N3 . 1.2944(17)
N3 N4 . 1.3487(16)
N4 C1 . 1.3215(19)
N4 C2 . 1.4768(17)
C1 H1 . 0.9500
C2 C3 . 1.510(3)
C2 H2A . 0.9900
C2 H2B . 0.9900
C3 C4 . 1.521(2)
C3 H3A . 0.9900
C3 H3B . 0.9900
C4 H4A . 0.9800
C4 H4B . 0.9800
C4 H4C . 0.9800
B1 F1 . 1.381(4)
B1 F2 . 1.3863(14)
B1 F2 3_665 1.3863(14)
B1 F2 2_655 1.3863(14)

loop_
_geom_torsion_atom_site_label_1
_geom_torsion_atom_site_label_2
_geom_torsion_atom_site_label_3
_geom_torsion_atom_site_label_4
_geom_torsion_site_symmetry_1
_geom_torsion
N1 Fe1 N1 C1 11_455 -18.27(12)
N1 Fe1 N1 C1 12_665 -108.75(15)
N1 Fe1 N1 C1 2_675 161.73(12)
N1 Fe1 N1 C1 10_575 94(3)
N1 Fe1 N1 C1 3_465 71.25(15)
N1 Fe1 N1 N2 11_455 160.84(12)
N1 Fe1 N1 N2 12_665 70.36(9)
N1 Fe1 N1 N2 2_675 -19.16(12)
N1 Fe1 N1 N2 10_575 -87(2)
N1 Fe1 N1 N2 3_465 -109.64(9)
C1 N1 N2 N3 . 0.41(16)
Fe1 N1 N2 N3 . -178.88(9)
N1 N2 N3 N4 . -0.32(16)
N2 N3 N4 C1 . 0.11(16)
N2 N3 N4 C2 . 175.29(12)
N3 N4 C1 N1 . 0.15(16)
C2 N4 C1 N1 . -174.50(13)
N2 N1 C1 N4 . -0.34(15)
Fe1 N1 C1 N4 . 178.90(10)
C1 N4 C2 C3 . -125.31(16)
N3 N4 C2 C3 . 60.62(17)
N4 C2 C3 C4 . 58.69(17)
